data_7008401
loop_
_publ_author_name
'Kumaraswamy, Sudha'
'Kumar, K. Senthil'
'Kumar, N. Satish'
'Swamy, K. C. Kumara'

_publ_section_title
;
 Addition products of a P(III)-isothiocyanate to dialkyl
 acetylenedicarboxylates: a spirocyclic phosphinimine and a
 triphosphorus heterocycle with tetra- and penta-coordinate phosphorus.
;
_journal_issue 10
_journal_name_full 'Dalton transactions (Cambridge, England : 2003)'
_journal_page_first 1847
_journal_page_last 1851
_journal_paper_doi 10.1039/b502358k
_journal_year 2005
_chemical_formula_sum 'C30 H36 N O6 P S'
_chemical_formula_weight 569.63
_chemical_name_systematic
;
?
;
_space_group_IT_number 14
_symmetry_cell_setting monoclinic
_symmetry_space_group_name_Hall '-P 2yn'
_symmetry_space_group_name_H-M 'P 1 21/n 1'
_atom_sites_solution_hydrogens geom
_atom_sites_solution_primary direct
_atom_sites_solution_secondary difmap
_audit_creation_method SHELXL-97
_cell_angle_alpha 90.00
_cell_angle_beta 107.79(3)
_cell_angle_gamma 90.00
_cell_formula_units_Z 4
_cell_length_a 10.400(2)
_cell_length_b 18.360(4)
_cell_length_c 16.485(8)
_cell_measurement_temperature 293(2)
_cell_volume 2997.2(18)
_computing_structure_refinement 'SHELXL-97 (Sheldrick, 1997)'
_computing_structure_solution 'SHELXS-97 (Sheldrick, 1990)'
_diffrn_ambient_temperature 293(2)
_diffrn_measured_fraction_theta_full 0.965
_diffrn_measured_fraction_theta_max 0.965
_diffrn_radiation_monochromator graphite
_diffrn_radiation_source 'fine-focus sealed tube'
_diffrn_radiation_type MoK\a
_diffrn_radiation_wavelength 0.71073
_diffrn_reflns_av_R_equivalents 0.0285
_diffrn_reflns_av_sigmaI/netI 0.0981
_diffrn_reflns_limit_h_max 12
_diffrn_reflns_limit_h_min 0
_diffrn_reflns_limit_k_max 21
_diffrn_reflns_limit_k_min 0
_diffrn_reflns_limit_l_max 18
_diffrn_reflns_limit_l_min -19
_diffrn_reflns_number 5555
_diffrn_reflns_theta_full 24.97
_diffrn_reflns_theta_max 24.97
_diffrn_reflns_theta_min 1.71
_exptl_absorpt_coefficient_mu 0.203
_exptl_absorpt_correction_type none
_exptl_crystal_density_diffrn 1.262
_exptl_crystal_density_method 'not measured'
_exptl_crystal_F_000 1208
_exptl_crystal_size_max 0.30
_exptl_crystal_size_mid 0.20
_exptl_crystal_size_min 0.20
_refine_diff_density_max 0.268
_refine_diff_density_min -0.251
_refine_diff_density_rms 0.060
_refine_ls_extinction_coef 0.0021(5)
_refine_ls_extinction_expression Fc^*^=kFc[1+0.001xFc^2^\l^3^/sin(2\q)]^-1/4^
_refine_ls_extinction_method SHELXL
_refine_ls_goodness_of_fit_ref 1.057
_refine_ls_hydrogen_treatment mixed
_refine_ls_matrix_type full
_refine_ls_number_parameters 363
_refine_ls_number_reflns 5256
_refine_ls_number_restraints 0
_refine_ls_restrained_S_all 1.057
_refine_ls_R_factor_all 0.1425
_refine_ls_R_factor_gt 0.0532
_refine_ls_shift/su_max 0.002
_refine_ls_shift/su_mean 0.000
_refine_ls_structure_factor_coef Fsqd
_refine_ls_weighting_details 'w=1/[\s^2^(Fo^2^)+(0.0493P)^2^+0.0000P] where P=(Fo^2^+2Fc^2^)/3'
_refine_ls_weighting_scheme calc
_refine_ls_wR_factor_gt 0.1062
_refine_ls_wR_factor_ref 0.1491
_reflns_number_gt 2155
_reflns_number_total 5256
_reflns_threshold_expression >2sigma(I)
_cod_data_source_file b502358k.txt
_cod_data_source_block compd2
_cod_depositor_comments
;
The following automatic conversions were performed:

'_refine_ls_weighting_scheme' value 'calc
w=1/[\s^2^(Fo^2^)+(0.0493P)^2^+0.0000P] where P=(Fo^2^+2Fc^2^)/3' was
changed to 'calc'. New tag '_refine_ls_weighting_details' was
created. The value of the new tag was set to
'w=1/[\s^2^(Fo^2^)+(0.0493P)^2^+0.0000P] where P=(Fo^2^+2Fc^2^)/3'.

Automatic conversion script
Id: cif_fix_values 3143 2015-03-26 13:38:13Z robertas 
;
_cod_original_cell_volume 2997.1(17)
_cod_original_sg_symbol_H-M p_21/n
_cod_database_code 7008401

loop_
_symmetry_equiv_pos_as_xyz
'x, y, z'
'-x+1/2, y+1/2, -z+1/2'
'-x, -y, -z'
'x-1/2, -y-1/2, z-1/2'

loop_
_atom_site_label
_atom_site_type_symbol
_atom_site_fract_x
_atom_site_fract_y
_atom_site_fract_z
_atom_site_U_iso_or_equiv
_atom_site_adp_type
_atom_site_occupancy
_atom_site_calc_flag
_atom_site_refinement_flags
_atom_site_disorder_assembly
_atom_site_disorder_group
P P 0.04674(12) 0.00885(6) 0.29285(7) 0.0395(3) Uani 1 d . . .
S S 0.16038(15) -0.19754(7) 0.35116(8) 0.0644(4) Uani 1 d . . .
O1 O 0.1395(3) 0.07523(14) 0.32801(16) 0.0381(7) Uani 1 d . . .
O4 O 0.0951(3) 0.08256(17) 0.13582(18) 0.0562(9) Uani 1 d . . .
O2 O -0.1030(3) 0.03604(15) 0.26732(17) 0.0458(8) Uani 1 d . . .
O5 O 0.0852(3) -0.18520(18) 0.1177(2) 0.0631(10) Uani 1 d . . .
O6 O 0.2977(3) -0.15195(18) 0.18684(19) 0.0610(9) Uani 1 d . . .
N N 0.0687(4) -0.06194(18) 0.3514(2) 0.0429(9) Uani 1 d . . .
O3 O 0.1415(4) -0.0181(2) 0.0743(2) 0.0857(13) Uani 1 d . . .
C1 C 0.2103(4) 0.0953(2) 0.4128(2) 0.0373(10) Uani 1 d . . .
C2 C 0.3489(4) 0.1090(2) 0.4344(3) 0.0383(10) Uani 1 d . . .
C3 C 0.4054(5) 0.1362(2) 0.5158(3) 0.0527(12) Uani 1 d . . .
H3 H 0.4967 0.1480 0.5326 0.063 Uiso 1 calc R . .
C4 C 0.3350(5) 0.1470(3) 0.5737(3) 0.0583(14) Uani 1 d . . .
C5 C 0.1996(5) 0.1310(2) 0.5490(3) 0.0513(13) Uani 1 d . . .
H5 H 0.1510 0.1377 0.5874 0.062 Uiso 1 calc R . .
C6 C 0.1338(4) 0.1050(2) 0.4680(3) 0.0431(11) Uani 1 d . . .
C7 C -0.0147(4) 0.0871(2) 0.4412(2) 0.0432(11) Uani 1 d . . .
H7A H -0.0255 0.0360 0.4261 0.052 Uiso 1 calc R . .
H7B H -0.0473 0.0942 0.4899 0.052 Uiso 1 calc R . .
C8 C -0.1022(4) 0.1307(2) 0.3679(3) 0.0389(11) Uani 1 d . . .
C9 C -0.1443(4) 0.1999(2) 0.3830(3) 0.0470(12) Uani 1 d . . .
H9 H -0.1088 0.2202 0.4369 0.056 Uiso 1 calc R . .
C10 C -0.2363(5) 0.2392(2) 0.3212(3) 0.0485(12) Uani 1 d . . .
C11 C -0.2928(4) 0.2064(2) 0.2424(3) 0.0489(12) Uani 1 d . . .
H11 H -0.3594 0.2317 0.2014 0.059 Uiso 1 calc R . .
C12 C -0.2555(4) 0.1379(2) 0.2213(3) 0.0423(11) Uani 1 d . . .
C13 C -0.1524(4) 0.1042(2) 0.2857(3) 0.0410(11) Uani 1 d . . .
C14 C 0.4325(4) 0.0936(2) 0.3751(3) 0.0443(11) Uani 1 d . . .
C15 C 0.3851(5) 0.1407(3) 0.2953(3) 0.0672(15) Uani 1 d . . .
H15A H 0.2915 0.1311 0.2666 0.101 Uiso 1 calc R . .
H15B H 0.4376 0.1294 0.2580 0.101 Uiso 1 calc R . .
H15C H 0.3965 0.1912 0.3110 0.101 Uiso 1 calc R . .
C16 C 0.4229(5) 0.0128(2) 0.3513(3) 0.0603(13) Uani 1 d . . .
H16A H 0.4451 -0.0162 0.4022 0.091 Uiso 1 calc R . .
H16B H 0.4849 0.0021 0.3201 0.091 Uiso 1 calc R . .
H16C H 0.3326 0.0017 0.3167 0.091 Uiso 1 calc R . .
C17 C 0.5824(5) 0.1099(3) 0.4178(3) 0.0792(17) Uani 1 d . . .
H17A H 0.5935 0.1605 0.4332 0.119 Uiso 1 calc R . .
H17B H 0.6321 0.0990 0.3788 0.119 Uiso 1 calc R . .
H17C H 0.6156 0.0805 0.4680 0.119 Uiso 1 calc R . .
C18 C 0.4079(5) 0.1753(3) 0.6612(3) 0.091(2) Uani 1 d . . .
H18A H 0.3665 0.1561 0.7013 0.137 Uiso 1 calc R . .
H18B H 0.4031 0.2275 0.6611 0.137 Uiso 1 calc R . .
H18C H 0.5008 0.1603 0.6770 0.137 Uiso 1 calc R . .
C19 C -0.2800(5) 0.3145(3) 0.3373(3) 0.0741(16) Uani 1 d . . .
H19A H -0.2104 0.3368 0.3827 0.111 Uiso 1 calc R . .
H19B H -0.3616 0.3115 0.3528 0.111 Uiso 1 calc R . .
H19C H -0.2958 0.3433 0.2865 0.111 Uiso 1 calc R . .
C20 C -0.3268(5) 0.1017(3) 0.1355(3) 0.0577(13) Uani 1 d . . .
C21 C -0.4439(5) 0.1487(3) 0.0809(3) 0.0880(19) Uani 1 d . . .
H21A H -0.4091 0.1944 0.0684 0.132 Uiso 1 calc R . .
H21B H -0.5075 0.1574 0.1115 0.132 Uiso 1 calc R . .
H21C H -0.4880 0.1238 0.0286 0.132 Uiso 1 calc R . .
C22 C -0.3913(6) 0.0296(3) 0.1519(4) 0.0896(19) Uani 1 d . . .
H22A H -0.4440 0.0091 0.0986 0.134 Uiso 1 calc R . .
H22B H -0.4486 0.0390 0.1867 0.134 Uiso 1 calc R . .
H22C H -0.3215 -0.0039 0.1807 0.134 Uiso 1 calc R . .
C23 C -0.2307(6) 0.0868(4) 0.0834(3) 0.110(3) Uani 1 d . . .
H23A H -0.1815 0.1304 0.0801 0.165 Uiso 1 calc R . .
H23B H -0.2816 0.0716 0.0271 0.165 Uiso 1 calc R . .
H23C H -0.1684 0.0491 0.1104 0.165 Uiso 1 calc R . .
C24 C 0.0908(4) -0.0266(2) 0.2040(2) 0.0385(10) Uani 1 d . . .
C25 C 0.1233(4) -0.0953(2) 0.2248(2) 0.0383(10) Uani 1 d . . .
C26 C 0.1147(4) -0.1165(2) 0.3122(3) 0.0436(11) Uani 1 d . . .
C27 C 0.1113(4) 0.0120(3) 0.1297(3) 0.0458(11) Uani 1 d . . .
C28 C 0.1653(5) -0.1492(3) 0.1695(3) 0.0455(11) Uani 1 d . . .
C29 C 0.3479(5) -0.2041(3) 0.1380(3) 0.0847(19) Uani 1 d . . .
H29A H 0.3416 -0.2523 0.1590 0.127 Uiso 1 calc R . .
H29B H 0.4405 -0.1933 0.1435 0.127 Uiso 1 calc R . .
H29C H 0.2948 -0.2012 0.0791 0.127 Uiso 1 calc R . .
C30 C 0.1179(6) 0.1274(3) 0.0694(3) 0.0823(19) Uani 1 d . . .
H30A H 0.2064 0.1180 0.0652 0.123 Uiso 1 calc R . .
H30B H 0.1108 0.1779 0.0828 0.123 Uiso 1 calc R . .
H30C H 0.0515 0.1162 0.0160 0.123 Uiso 1 calc R . .

loop_
_atom_site_aniso_label
_atom_site_aniso_U_11
_atom_site_aniso_U_22
_atom_site_aniso_U_33
_atom_site_aniso_U_23
_atom_site_aniso_U_13
_atom_site_aniso_U_12
P 0.0436(7) 0.0432(7) 0.0362(6) -0.0001(5) 0.0188(5) 0.0042(6)
S 0.0852(11) 0.0435(8) 0.0621(9) 0.0077(6) 0.0190(8) 0.0073(7)
O1 0.0447(18) 0.0411(17) 0.0306(15) -0.0032(13) 0.0145(14) -0.0042(15)
O4 0.076(2) 0.051(2) 0.0454(19) 0.0047(16) 0.0240(18) -0.0049(19)
O2 0.0408(18) 0.0513(19) 0.0485(18) -0.0039(14) 0.0181(15) 0.0085(15)
O5 0.063(2) 0.063(2) 0.058(2) -0.0227(18) 0.0106(19) 0.0013(19)
O6 0.052(2) 0.072(2) 0.059(2) -0.0185(18) 0.0175(18) 0.0119(19)
N 0.049(2) 0.043(2) 0.041(2) 0.0051(17) 0.0210(19) 0.0090(19)
O3 0.138(4) 0.083(3) 0.059(2) 0.0016(19) 0.064(2) 0.021(3)
C1 0.042(3) 0.039(3) 0.030(2) -0.0022(19) 0.009(2) 0.000(2)
C2 0.037(3) 0.042(3) 0.038(2) 0.001(2) 0.014(2) 0.001(2)
C3 0.045(3) 0.055(3) 0.052(3) -0.003(2) 0.006(3) 0.005(3)
C4 0.055(3) 0.075(4) 0.042(3) -0.015(3) 0.010(3) 0.014(3)
C5 0.052(3) 0.067(3) 0.037(3) -0.002(2) 0.018(2) 0.018(3)
C6 0.042(3) 0.047(3) 0.041(3) 0.001(2) 0.014(2) 0.005(2)
C7 0.052(3) 0.052(3) 0.032(2) -0.003(2) 0.023(2) -0.002(2)
C8 0.034(3) 0.049(3) 0.038(2) 0.001(2) 0.017(2) -0.003(2)
C9 0.042(3) 0.050(3) 0.056(3) -0.010(2) 0.026(3) -0.005(2)
C10 0.039(3) 0.047(3) 0.066(3) 0.001(3) 0.026(3) 0.004(2)
C11 0.043(3) 0.054(3) 0.057(3) 0.010(2) 0.026(3) 0.007(2)
C12 0.032(3) 0.059(3) 0.040(2) 0.004(2) 0.015(2) 0.009(2)
C13 0.041(3) 0.042(3) 0.049(3) -0.002(2) 0.026(2) 0.002(2)
C14 0.044(3) 0.049(3) 0.043(3) 0.001(2) 0.016(2) -0.005(2)
C15 0.081(4) 0.069(4) 0.066(3) 0.012(3) 0.044(3) -0.002(3)
C16 0.055(3) 0.059(3) 0.077(3) 0.000(3) 0.036(3) 0.010(3)
C17 0.060(4) 0.111(5) 0.075(4) -0.013(3) 0.034(3) -0.014(4)
C18 0.061(4) 0.148(6) 0.052(3) -0.039(4) -0.003(3) 0.024(4)
C19 0.070(4) 0.056(3) 0.100(4) -0.010(3) 0.032(3) 0.007(3)
C20 0.049(3) 0.076(4) 0.050(3) -0.006(3) 0.018(3) 0.016(3)
C21 0.068(4) 0.122(5) 0.055(3) -0.005(3) -0.008(3) 0.032(4)
C22 0.078(4) 0.093(5) 0.078(4) -0.031(3) -0.006(3) -0.001(4)
C23 0.079(4) 0.208(8) 0.047(3) -0.019(4) 0.026(3) 0.044(5)
C24 0.042(3) 0.039(3) 0.036(2) 0.000(2) 0.016(2) 0.003(2)
C25 0.033(3) 0.042(3) 0.044(3) -0.005(2) 0.016(2) -0.002(2)
C26 0.043(3) 0.044(3) 0.043(3) 0.001(2) 0.012(2) -0.005(2)
C27 0.046(3) 0.059(3) 0.036(2) 0.004(2) 0.017(2) 0.003(3)
C28 0.047(3) 0.046(3) 0.042(3) -0.001(2) 0.012(2) 0.010(3)
C29 0.076(4) 0.108(5) 0.082(4) -0.028(3) 0.042(3) 0.024(4)
C30 0.113(5) 0.076(4) 0.060(3) 0.027(3) 0.030(4) -0.011(4)

loop_
_atom_type_symbol
_atom_type_description
_atom_type_scat_dispersion_real
_atom_type_scat_dispersion_imag
_atom_type_scat_source
C C 0.0033 0.0016 'International Tables Vol C Tables 4.2.6.8 and 6.1.1.4'
H H 0.0000 0.0000 'International Tables Vol C Tables 4.2.6.8 and 6.1.1.4'
N N 0.0061 0.0033 'International Tables Vol C Tables 4.2.6.8 and 6.1.1.4'
O O 0.0106 0.0060 'International Tables Vol C Tables 4.2.6.8 and 6.1.1.4'
P P 0.1023 0.0942 'International Tables Vol C Tables 4.2.6.8 and 6.1.1.4'
S S 0.1246 0.1234 'International Tables Vol C Tables 4.2.6.8 and 6.1.1.4'

loop_
_geom_angle_atom_site_label_1
_geom_angle_atom_site_label_2
_geom_angle_atom_site_label_3
_geom_angle
_geom_angle_site_symmetry_1
_geom_angle_site_symmetry_3
_geom_angle_publ_flag
O1 P O2 107.66(16) . . ?
O1 P N 117.15(18) . . ?
O2 P N 111.68(17) . . ?
O1 P C24 107.88(17) . . ?
O2 P C24 112.28(18) . . ?
N P C24 100.05(18) . . ?
C1 O1 P 130.5(2) . . ?
C27 O4 C30 116.7(3) . . ?
C13 O2 P 128.2(3) . . ?
C28 O6 C29 115.7(4) . . ?
C26 N P 108.6(3) . . ?
C6 C1 C2 124.2(4) . . ?
C6 C1 O1 116.8(4) . . ?
C2 C1 O1 118.9(3) . . ?
C3 C2 C1 114.3(4) . . ?
C3 C2 C14 122.3(4) . . ?
C1 C2 C14 123.4(4) . . ?
C2 C3 C4 124.3(5) . . ?
C5 C4 C3 118.4(4) . . ?
C5 C4 C18 122.0(4) . . ?
C3 C4 C18 119.6(5) . . ?
C4 C5 C6 121.2(4) . . ?
C5 C6 C1 117.5(4) . . ?
C5 C6 C7 121.1(4) . . ?
C1 C6 C7 121.3(4) . . ?
C8 C7 C6 115.8(3) . . ?
C13 C8 C9 116.9(4) . . ?
C13 C8 C7 123.7(4) . . ?
C9 C8 C7 119.3(4) . . ?
C10 C9 C8 122.3(4) . . ?
C9 C10 C11 117.8(4) . . ?
C9 C10 C19 122.2(5) . . ?
C11 C10 C19 119.9(5) . . ?
C10 C11 C12 123.7(4) . . ?
C11 C12 C13 114.7(4) . . ?
C11 C12 C20 121.9(4) . . ?
C13 C12 C20 123.4(4) . . ?
C8 C13 C12 123.9(4) . . ?
C8 C13 O2 117.8(4) . . ?
C12 C13 O2 118.1(4) . . ?
C2 C14 C15 110.6(4) . . ?
C2 C14 C16 109.9(3) . . ?
C15 C14 C16 110.4(4) . . ?
C2 C14 C17 111.8(4) . . ?
C15 C14 C17 107.5(4) . . ?
C16 C14 C17 106.6(4) . . ?
C23 C20 C12 112.4(4) . . ?
C23 C20 C21 107.9(4) . . ?
C12 C20 C21 111.7(4) . . ?
C23 C20 C22 109.8(5) . . ?
C12 C20 C22 108.8(4) . . ?
C21 C20 C22 105.9(5) . . ?
C25 C24 C27 125.4(4) . . ?
C25 C24 P 104.1(3) . . ?
C27 C24 P 129.7(3) . . ?
C24 C25 C28 124.7(4) . . ?
C24 C25 C26 113.9(3) . . ?
C28 C25 C26 121.3(4) . . ?
N C26 C25 113.2(4) . . ?
N C26 S 126.1(3) . . ?
C25 C26 S 120.7(3) . . ?
O3 C27 O4 125.9(4) . . ?
O3 C27 C24 123.4(4) . . ?
O4 C27 C24 110.7(3) . . ?
O5 C28 O6 126.1(4) . . ?
O5 C28 C25 122.1(4) . . ?
O6 C28 C25 111.9(4) . . ?

loop_
_geom_bond_atom_site_label_1
_geom_bond_atom_site_label_2
_geom_bond_distance
_geom_bond_site_symmetry_2
_geom_bond_publ_flag
P O1 1.552(3) . ?
P O2 1.566(3) . ?
P N 1.594(3) . ?
P C24 1.786(4) . ?
S C26 1.632(4) . ?
O1 C1 1.416(4) . ?
O4 C27 1.315(5) . ?
O4 C30 1.447(5) . ?
O2 C13 1.420(5) . ?
O5 C28 1.194(5) . ?
O6 C28 1.319(5) . ?
O6 C29 1.446(5) . ?
N C26 1.357(5) . ?
O3 C27 1.188(5) . ?
C1 C6 1.391(5) . ?
C1 C2 1.398(5) . ?
C2 C3 1.382(6) . ?
C2 C14 1.520(5) . ?
C3 C4 1.384(6) . ?
C4 C5 1.373(6) . ?
C4 C18 1.501(6) . ?
C5 C6 1.386(6) . ?
C6 C7 1.507(6) . ?
C7 C8 1.503(5) . ?
C8 C13 1.383(5) . ?
C8 C9 1.390(5) . ?
C9 C10 1.370(6) . ?
C10 C11 1.389(6) . ?
C10 C19 1.504(6) . ?
C11 C12 1.391(6) . ?
C12 C13 1.402(6) . ?
C12 C20 1.533(6) . ?
C14 C15 1.525(6) . ?
C14 C16 1.531(6) . ?
C14 C17 1.531(6) . ?
C20 C23 1.528(6) . ?
C20 C21 1.539(6) . ?
C20 C22 1.545(7) . ?
C24 C25 1.324(5) . ?
C24 C27 1.485(5) . ?
C25 C28 1.499(5) . ?
C25 C26 1.521(5) . ?

loop_
_geom_hbond_atom_site_label_D
_geom_hbond_atom_site_label_H
_geom_hbond_atom_site_label_A
_geom_hbond_distance_DH
_geom_hbond_distance_HA
_geom_hbond_distance_DA
_geom_hbond_angle_DHA
_geom_hbond_site_symmetry_A
C7 H7B N 0.97 2.76 3.658(5) 154.9 3_556

loop_
_cod_related_entry_id
_cod_related_entry_database
_cod_related_entry_code
1 ChemSpider 21145166
